data_2231804
loop_
_publ_author_name
'Li, Qiang'
'Xiao, Zichen'
'Chen, Liye'
'Zhang, Jin'

_publ_section_title
;
 A new mono-functionalized organoimido hexamolybdate derivative:
 bis(tetra-<i>n</i>-butylammonium)
 (5-chloro-2-methylphenylimido)-\m~6~-oxido-dodeca-\m~2~-oxido-pentaoxidohexamolybdate(VI)
;
_journal_coeditor_code BH2377
_journal_issue 10
_journal_name_full 'Acta Crystallographica Section E'
_journal_page_first m1404
_journal_page_last m1405
_journal_paper_doi 10.1107/S1600536811036063
_journal_volume 67
_journal_year 2011
_chemical_formula_iupac '(C16 H36 N)2 [Mo6 (C7 H6 Cl N) O18]'
_chemical_formula_moiety '2(C16 H36 N +), C7 H6 Cl Mo6 N O18 2-'
_chemical_formula_sum 'C39 H78 Cl Mo6 N3 O18'
_chemical_formula_weight 1488.13
_chemical_name_systematic
;
bis(tetra-<i>n</i>-butylammonium) (5-chloro-2-methylphenylimido)-
\m~6~-oxido-dodeca-\m~2~-oxido-pentaoxidohexamolybdate(VI)
;
_space_group_IT_number 14
_symmetry_cell_setting monoclinic
_symmetry_space_group_name_Hall '-P 2yn'
_symmetry_space_group_name_H-M 'P 1 21/n 1'
_atom_sites_solution_hydrogens geom
_atom_sites_solution_primary direct
_atom_sites_solution_secondary difmap
_cell_angle_alpha 90.00
_cell_angle_beta 94.0770(10)
_cell_angle_gamma 90.00
_cell_formula_units_Z 4
_cell_length_a 12.9184(9)
_cell_length_b 20.7309(16)
_cell_length_c 20.6731(15)
_cell_measurement_reflns_used 6101
_cell_measurement_temperature 292(2)
_cell_measurement_theta_max 24.65
_cell_measurement_theta_min 2.20
_cell_volume 5522.5(7)
_computing_cell_refinement 'SAINT (Bruker, 2001)'
_computing_data_collection 'SMART (Bruker, 2001)'
_computing_data_reduction 'SAINT (Bruker, 2001)'
_computing_molecular_graphics 'SHELXTL (Sheldrick, 2008)'
_computing_publication_material 'SHELXTL (Sheldrick, 2008)'
_computing_structure_refinement 'SHELXL97 (Sheldrick, 2008)'
_computing_structure_solution 'SHELXS97 (Sheldrick, 2008)'
_diffrn_ambient_temperature 292(2)
_diffrn_measured_fraction_theta_full 1.000
_diffrn_measured_fraction_theta_max 1.000
_diffrn_measurement_device_type 'Bruke SMART APEX CCD area-detector'
_diffrn_measurement_method '\f and \w scans'
_diffrn_radiation_monochromator graphite
_diffrn_radiation_source 'fine-focus sealed tube'
_diffrn_radiation_type MoK\a
_diffrn_radiation_wavelength 0.71073
_diffrn_reflns_av_R_equivalents 0.0708
_diffrn_reflns_av_sigmaI/netI 0.0636
_diffrn_reflns_limit_h_max 10
_diffrn_reflns_limit_h_min -15
_diffrn_reflns_limit_k_max 25
_diffrn_reflns_limit_k_min -25
_diffrn_reflns_limit_l_max 25
_diffrn_reflns_limit_l_min -23
_diffrn_reflns_number 33748
_diffrn_reflns_theta_full 26.00
_diffrn_reflns_theta_max 26.00
_diffrn_reflns_theta_min 1.39
_exptl_absorpt_coefficient_mu 1.436
_exptl_absorpt_correction_T_max 0.8698
_exptl_absorpt_correction_T_min 0.6727
_exptl_absorpt_correction_type multi-scan
_exptl_absorpt_process_details '(SADABS; Bruker, 2001)'
_exptl_crystal_colour red
_exptl_crystal_density_diffrn 1.790
_exptl_crystal_density_method 'not measured'
_exptl_crystal_description prism
_exptl_crystal_F_000 2984
_exptl_crystal_size_max 0.30
_exptl_crystal_size_mid 0.20
_exptl_crystal_size_min 0.10
_refine_diff_density_max 0.889
_refine_diff_density_min -0.505
_refine_ls_extinction_method none
_refine_ls_goodness_of_fit_ref 0.930
_refine_ls_hydrogen_treatment constr
_refine_ls_matrix_type full
_refine_ls_number_constraints 0
_refine_ls_number_parameters 604
_refine_ls_number_reflns 10841
_refine_ls_number_restraints 3
_refine_ls_restrained_S_all 0.955
_refine_ls_R_factor_all 0.0837
_refine_ls_R_factor_gt 0.0486
_refine_ls_shift/su_max 0.001
_refine_ls_shift/su_mean 0.000
_refine_ls_structure_factor_coef Fsqd
_refine_ls_weighting_details 'calc w=1/[\s^2^(Fo^2^)+(0.0498P)^2^] where P=(Fo^2^+2Fc^2^)/3'
_refine_ls_weighting_scheme calc
_refine_ls_wR_factor_gt 0.1053
_refine_ls_wR_factor_ref 0.1184
_reflns_number_gt 6533
_reflns_number_total 10841
_reflns_threshold_expression I>2\s(I)
_cod_data_source_file bh2377.cif
_cod_data_source_block I
_cod_original_sg_symbol_Hall '-P 2ybc'
_cod_original_sg_symbol_H-M 'P 21/n'
_cod_database_code 2231804
_cod_database_fobs_code 2231804

loop_
_symmetry_equiv_pos_as_xyz
'x, y, z'
'-x+1/2, y+1/2, -z+1/2'
'-x, -y, -z'
'x-1/2, -y-1/2, z-1/2'

loop_
_atom_site_type_symbol
_atom_site_label
_atom_site_fract_x
_atom_site_fract_y
_atom_site_fract_z
_atom_site_U_iso_or_equiv
_atom_site_adp_type
_atom_site_calc_flag
_atom_site_refinement_flags
_atom_site_occupancy
_atom_site_symmetry_multiplicity
Mo Mo1 0.58494(4) 0.75656(2) 0.49709(2) 0.05960(15) Uani d . 1 1
Mo Mo2 0.70125(3) 0.66987(2) 0.61349(3) 0.05930(15) Uani d . 1 1
Mo Mo3 0.44618(3) 0.67834(2) 0.59982(2) 0.05393(15) Uani d . 1 1
Mo Mo4 0.46474(3) 0.83417(2) 0.60484(2) 0.05293(14) Uani d . 1 1
Mo Mo5 0.71580(4) 0.82789(2) 0.61932(3) 0.06038(16) Uani d . 1 1
Mo Mo6 0.57715(4) 0.74969(2) 0.72164(2) 0.06564(16) Uani d . 1 1
O O1 0.5847(3) 0.7566(2) 0.41610(19) 0.0978(16) Uani d . 1 1
O O2 0.4897(3) 0.82359(16) 0.51522(16) 0.0623(10) Uani d . 1 1
O O3 0.6942(3) 0.81455(16) 0.52686(17) 0.0662(10) Uani d . 1 1
O O4 0.4731(2) 0.69632(17) 0.51166(16) 0.0605(9) Uani d . 1 1
O O5 0.6769(2) 0.68730(16) 0.52241(17) 0.0633(10) Uani d . 1 1
O O6 0.5672(2) 0.62595(15) 0.60452(17) 0.0619(10) Uani d . 1 1
O O7 0.7853(3) 0.74421(15) 0.61916(19) 0.0644(10) Uani d . 1 1
O O8 0.6735(3) 0.68276(18) 0.70184(17) 0.0703(11) Uani d . 1 1
O O9 0.7870(3) 0.60842(17) 0.6162(2) 0.0909(13) Uani d . 1 1
O O10 0.3742(2) 0.76027(14) 0.59977(16) 0.0529(9) Uani d . 1 1
O O11 0.3477(3) 0.62517(18) 0.5932(2) 0.0842(13) Uani d . 1 1
O O12 0.4691(3) 0.69127(16) 0.69218(16) 0.0632(10) Uani d . 1 1
O O13 0.5988(3) 0.88071(16) 0.61391(17) 0.0679(11) Uani d . 1 1
O O14 0.4863(3) 0.81790(16) 0.69764(16) 0.0640(10) Uani d . 1 1
O O15 0.6914(3) 0.80787(19) 0.70742(18) 0.0742(11) Uani d . 1 1
O O16 0.8172(3) 0.87935(19) 0.6272(2) 0.0953(14) Uani d . 1 1
O O17 0.5776(4) 0.7478(2) 0.8028(2) 0.1080(17) Uani d . 1 1
O O18 0.5796(2) 0.75430(12) 0.60907(14) 0.0420(8) Uani d . 1 1
N N1 0.3821(3) 0.8999(2) 0.6049(2) 0.0644(12) Uani d . 1 1
Cl Cl1 0.21230(17) 1.05088(11) 0.76058(11) 0.1326(8) Uani d . 1 1
C C1 0.3300(4) 0.9579(2) 0.6132(3) 0.0616(15) Uani d . 1 1
C C2 0.2984(4) 0.9730(3) 0.6751(3) 0.0708(16) Uani d . 1 1
H H2 0.3109 0.9445 0.7095 0.085 Uiso calc R 1 1
C C3 0.2490(5) 1.0303(3) 0.6837(3) 0.0815(19) Uani d . 1 1
C C4 0.2300(6) 1.0724(3) 0.6341(4) 0.106(2) Uani d . 1 1
H H4 0.1955 1.1110 0.6406 0.127 Uiso calc R 1 1
C C5 0.2623(5) 1.0574(3) 0.5741(4) 0.102(2) Uani d . 1 1
H H5 0.2511 1.0874 0.5409 0.123 Uiso calc R 1 1
C C6 0.3115(5) 0.9993(3) 0.5606(3) 0.0748(17) Uani d . 1 1
C C7 0.3456(5) 0.9835(3) 0.4947(3) 0.113(2) Uani d . 1 1
H H7A 0.2858 0.9782 0.4649 0.170 Uiso calc R 1 1
H H7B 0.3852 0.9443 0.4969 0.170 Uiso calc R 1 1
H H7C 0.3877 1.0180 0.4801 0.170 Uiso calc R 1 1
C C8 0.6540(4) 0.3553(3) 0.6615(3) 0.0732(18) Uani d . 1 1
H H8A 0.6898 0.3415 0.7019 0.088 Uiso calc R 1 1
H H8B 0.5846 0.3374 0.6600 0.088 Uiso calc R 1 1
C C9 0.7086(5) 0.3264(3) 0.6072(3) 0.0764(18) Uani d . 1 1
H H9A 0.7810 0.3393 0.6112 0.092 Uiso calc R 1 1
H H9B 0.6781 0.3429 0.5662 0.092 Uiso calc R 1 1
C C10 0.7019(5) 0.2527(3) 0.6069(4) 0.094(2) Uani d . 1 1
H H10A 0.7260 0.2369 0.6495 0.112 Uiso calc R 1 1
H H10B 0.6297 0.2403 0.5992 0.112 Uiso calc R 1 1
C C11 0.7625(6) 0.2206(3) 0.5579(4) 0.128(3) Uani d . 1 1
H H11A 0.7404 0.2364 0.5155 0.191 Uiso calc R 1 1
H H11B 0.7515 0.1748 0.5595 0.191 Uiso calc R 1 1
H H11C 0.8349 0.2297 0.5670 0.191 Uiso calc R 1 1
C C12 0.7496(5) 0.4580(3) 0.6520(3) 0.0839(19) Uani d . 1 1
H H12A 0.7423 0.5045 0.6492 0.101 Uiso calc R 1 1
H H12B 0.7712 0.4429 0.6106 0.101 Uiso calc R 1 1
C C13 0.8344(6) 0.4421(4) 0.7044(4) 0.115(3) Uani d . 1 1
H H13A 0.8480 0.3961 0.7070 0.138 Uiso calc R 1 1
H H13B 0.8177 0.4580 0.7466 0.138 Uiso calc R 1 1
C C14 0.9357(9) 0.4833(6) 0.6754(6) 0.216(6) Uani d D 1 1
H H14A 0.9287 0.4857 0.6284 0.259 Uiso calc R 1 1
H H14B 0.9400 0.5267 0.6929 0.259 Uiso calc R 1 1
C C15 1.0190(10) 0.4488(7) 0.6957(7) 0.285(8) Uani d D 1 1
H H15A 1.0189 0.4418 0.7416 0.427 Uiso calc R 1 1
H H15B 1.0807 0.4718 0.6863 0.427 Uiso calc R 1 1
H H15C 1.0174 0.4080 0.6737 0.427 Uiso calc R 1 1
C C16 0.6076(5) 0.4481(3) 0.7271(3) 0.0838(19) Uani d . 1 1
H H16A 0.6562 0.4315 0.7610 0.101 Uiso calc R 1 1
H H16B 0.5413 0.4274 0.7320 0.101 Uiso calc R 1 1
C C17 0.5952(6) 0.5190(4) 0.7374(3) 0.113(3) Uani d . 1 1
H H17A 0.5423 0.5362 0.7065 0.135 Uiso calc R 1 1
H H17B 0.6600 0.5411 0.7314 0.135 Uiso calc R 1 1
C C18 0.5639(8) 0.5287(6) 0.8064(4) 0.170(4) Uani d D 1 1
H H18A 0.4896 0.5361 0.8043 0.204 Uiso calc R 1 1
H H18B 0.5772 0.4888 0.8300 0.204 Uiso calc R 1 1
C C19 0.6121(14) 0.5788(7) 0.8425(6) 0.373(13) Uani d D 1 1
H H19A 0.6507 0.6052 0.8146 0.559 Uiso calc R 1 1
H H19B 0.6583 0.5610 0.8763 0.559 Uiso calc R 1 1
H H19C 0.5603 0.6046 0.8613 0.559 Uiso calc R 1 1
C C20 0.5707(5) 0.4523(3) 0.6077(2) 0.0720(17) Uani d . 1 1
H H20A 0.5763 0.4989 0.6055 0.086 Uiso calc R 1 1
H H20B 0.5941 0.4352 0.5676 0.086 Uiso calc R 1 1
C C21 0.4580(5) 0.4354(3) 0.6107(3) 0.0768(17) Uani d . 1 1
H H21A 0.4324 0.4525 0.6502 0.092 Uiso calc R 1 1
H H21B 0.4499 0.3889 0.6111 0.092 Uiso calc R 1 1
C C22 0.3964(5) 0.4635(3) 0.5524(3) 0.0824(19) Uani d . 1 1
H H22A 0.4186 0.4433 0.5134 0.099 Uiso calc R 1 1
H H22B 0.4110 0.5093 0.5498 0.099 Uiso calc R 1 1
C C23 0.2801(5) 0.4539(3) 0.5552(3) 0.107(3) Uani d . 1 1
H H23A 0.2652 0.4088 0.5586 0.161 Uiso calc R 1 1
H H23B 0.2447 0.4709 0.5165 0.161 Uiso calc R 1 1
H H23C 0.2569 0.4761 0.5923 0.161 Uiso calc R 1 1
C C24 0.9918(4) 0.2829(3) 0.2790(3) 0.0779(18) Uani d . 1 1
H H24A 1.0521 0.2937 0.3076 0.094 Uiso calc R 1 1
H H24B 1.0118 0.2479 0.2512 0.094 Uiso calc R 1 1
C C25 0.9651(5) 0.3400(3) 0.2371(3) 0.0866(19) Uani d . 1 1
H H25A 0.9353 0.3737 0.2626 0.104 Uiso calc R 1 1
H H25B 0.9143 0.3280 0.2024 0.104 Uiso calc R 1 1
C C26 1.0645(6) 0.3650(4) 0.2085(4) 0.114(3) Uani d . 1 1
H H26A 1.1091 0.3841 0.2431 0.137 Uiso calc R 1 1
H H26B 1.1014 0.3286 0.1916 0.137 Uiso calc R 1 1
C C27 1.0455(6) 0.4134(4) 0.1560(4) 0.139(3) Uani d . 1 1
H H27A 0.9949 0.3969 0.1239 0.209 Uiso calc R 1 1
H H27B 1.1091 0.4220 0.1363 0.209 Uiso calc R 1 1
H H27C 1.0201 0.4526 0.1739 0.209 Uiso calc R 1 1
C C28 0.8076(4) 0.2435(3) 0.2804(3) 0.0753(18) Uani d . 1 1
H H28A 0.7821 0.2831 0.2601 0.090 Uiso calc R 1 1
H H28B 0.7565 0.2292 0.3095 0.090 Uiso calc R 1 1
C C29 0.8156(5) 0.1929(3) 0.2280(3) 0.0877(19) Uani d . 1 1
H H29A 0.8406 0.1528 0.2476 0.105 Uiso calc R 1 1
H H29B 0.8652 0.2069 0.1979 0.105 Uiso calc R 1 1
C C30 0.7107(6) 0.1816(4) 0.1915(4) 0.123(3) Uani d . 1 1
H H30A 0.7160 0.1438 0.1642 0.148 Uiso calc R 1 1
H H30B 0.6604 0.1719 0.2228 0.148 Uiso calc R 1 1
C C31 0.6704(6) 0.2359(4) 0.1503(4) 0.137(4) Uani d . 1 1
H H31A 0.6638 0.2736 0.1767 0.205 Uiso calc R 1 1
H H31B 0.6037 0.2246 0.1300 0.205 Uiso calc R 1 1
H H31C 0.7176 0.2446 0.1176 0.205 Uiso calc R 1 1
C C32 0.8810(4) 0.3093(3) 0.3688(3) 0.0739(17) Uani d . 1 1
H H32A 0.8554 0.3471 0.3450 0.089 Uiso calc R 1 1
H H32B 0.8247 0.2932 0.3930 0.089 Uiso calc R 1 1
C C33 0.9670(5) 0.3299(4) 0.4159(4) 0.110(3) Uani d . 1 1
H H33A 1.0240 0.3465 0.3927 0.132 Uiso calc R 1 1
H H33B 0.9922 0.2930 0.4414 0.132 Uiso calc R 1 1
C C34 0.9291(6) 0.3817(5) 0.4606(4) 0.152(4) Uani d D 1 1
H H34A 0.9062 0.4191 0.4352 0.183 Uiso calc R 1 1
H H34B 0.8705 0.3655 0.4826 0.183 Uiso calc R 1 1
C C35 1.0126(9) 0.4002(7) 0.5084(6) 0.287(8) Uani d D 1 1
H H35A 0.9871 0.3999 0.5509 0.431 Uiso calc R 1 1
H H35B 1.0365 0.4427 0.4986 0.431 Uiso calc R 1 1
H H35C 1.0689 0.3701 0.5069 0.431 Uiso calc R 1 1
C C36 0.9512(5) 0.1983(3) 0.3555(3) 0.092(2) Uani d . 1 1
H H36A 0.9692 0.1671 0.3231 0.110 Uiso calc R 1 1
H H36B 1.0150 0.2104 0.3800 0.110 Uiso calc R 1 1
C C37 0.8821(6) 0.1654(4) 0.4008(4) 0.110(3) Uani d . 1 1
H H37A 0.8209 0.1492 0.3762 0.132 Uiso calc R 1 1
H H37B 0.8596 0.1966 0.4318 0.132 Uiso calc R 1 1
C C38 0.9358(7) 0.1103(5) 0.4369(5) 0.163(4) Uani d . 1 1
H H38A 0.8837 0.0831 0.4546 0.196 Uiso calc R 1 1
H H38B 0.9718 0.0845 0.4064 0.196 Uiso calc R 1 1
C C39 1.0094(9) 0.1300(7) 0.4891(6) 0.242(7) Uani d . 1 1
H H39A 1.0576 0.1602 0.4729 0.363 Uiso calc R 1 1
H H39B 1.0464 0.0930 0.5063 0.363 Uiso calc R 1 1
H H39C 0.9731 0.1500 0.5227 0.363 Uiso calc R 1 1
N N2 0.6446(4) 0.4288(2) 0.6631(2) 0.0680(13) Uani d . 1 1
N N3 0.9076(4) 0.2582(2) 0.3203(2) 0.0719(14) Uani d . 1 1

loop_
_atom_site_aniso_label
_atom_site_aniso_U_11
_atom_site_aniso_U_22
_atom_site_aniso_U_33
_atom_site_aniso_U_12
_atom_site_aniso_U_13
_atom_site_aniso_U_23
Mo1 0.0567(3) 0.0783(4) 0.0440(3) 0.0116(2) 0.0046(2) -0.0007(2)
Mo2 0.0400(3) 0.0492(3) 0.0878(4) 0.0086(2) -0.0024(2) 0.0086(2)
Mo3 0.0386(3) 0.0488(3) 0.0736(4) -0.0025(2) -0.0020(2) -0.0051(2)
Mo4 0.0493(3) 0.0469(3) 0.0626(3) 0.0116(2) 0.0042(2) -0.0002(2)
Mo5 0.0462(3) 0.0531(3) 0.0812(4) -0.0090(2) 0.0004(3) -0.0035(2)
Mo6 0.0615(3) 0.0900(4) 0.0440(3) -0.0026(3) -0.0066(2) 0.0055(3)
O1 0.089(3) 0.157(5) 0.049(2) 0.027(3) 0.010(2) 0.002(2)
O2 0.059(2) 0.073(2) 0.055(2) 0.0207(18) 0.0052(18) 0.0128(18)
O3 0.061(2) 0.062(2) 0.078(3) 0.0044(18) 0.022(2) 0.0173(19)
O4 0.048(2) 0.072(2) 0.060(2) 0.0024(18) -0.0092(17) -0.0203(19)
O5 0.054(2) 0.064(2) 0.073(3) 0.0101(18) 0.0111(18) -0.0099(19)
O6 0.046(2) 0.0433(19) 0.097(3) 0.0001(16) 0.0049(19) -0.0001(18)
O7 0.037(2) 0.061(2) 0.094(3) 0.0007(16) -0.0030(19) 0.0051(19)
O8 0.056(2) 0.086(3) 0.066(3) 0.008(2) -0.0114(19) 0.026(2)
O9 0.058(2) 0.059(2) 0.156(4) 0.017(2) 0.008(2) 0.019(3)
O10 0.042(2) 0.056(2) 0.059(2) 0.0060(15) -0.0009(16) -0.0020(16)
O11 0.048(2) 0.071(3) 0.132(4) -0.0103(19) 0.001(2) -0.016(2)
O12 0.061(2) 0.068(2) 0.062(2) -0.0015(19) 0.0097(18) 0.0171(19)
O13 0.058(2) 0.046(2) 0.100(3) 0.0026(17) 0.009(2) -0.0058(19)
O14 0.064(2) 0.073(2) 0.055(2) 0.0077(19) 0.0042(18) -0.0123(18)
O15 0.063(2) 0.086(3) 0.071(3) -0.011(2) -0.015(2) -0.018(2)
O16 0.063(3) 0.072(3) 0.152(4) -0.023(2) 0.013(3) -0.016(3)
O17 0.095(4) 0.177(5) 0.049(3) 0.001(3) -0.012(2) 0.014(3)
O18 0.0372(18) 0.0427(18) 0.0454(19) 0.0011(13) -0.0019(15) 0.0003(14)
N1 0.059(3) 0.055(3) 0.080(3) 0.015(2) 0.008(2) 0.002(2)
Cl1 0.1314(18) 0.1374(18) 0.1341(18) 0.0128(14) 0.0456(14) -0.0430(14)
C1 0.056(3) 0.047(3) 0.082(4) 0.008(3) 0.008(3) 0.003(3)
C2 0.073(4) 0.059(4) 0.082(5) 0.001(3) 0.015(3) 0.005(3)
C3 0.080(5) 0.070(4) 0.095(5) 0.016(4) 0.011(4) -0.010(4)
C4 0.105(6) 0.066(5) 0.148(8) 0.026(4) 0.024(6) -0.008(5)
C5 0.111(6) 0.070(5) 0.125(7) 0.035(4) 0.008(5) 0.039(4)
C6 0.082(4) 0.061(4) 0.082(5) 0.006(3) 0.012(4) 0.009(3)
C7 0.131(6) 0.122(6) 0.088(6) 0.011(5) 0.026(5) 0.017(5)
C8 0.072(4) 0.071(4) 0.074(4) -0.022(3) -0.019(3) 0.033(3)
C9 0.078(4) 0.064(4) 0.083(5) -0.016(3) -0.023(4) 0.018(3)
C10 0.071(5) 0.084(5) 0.118(6) -0.014(4) -0.048(4) 0.031(4)
C11 0.137(7) 0.083(5) 0.153(8) 0.021(5) -0.053(6) -0.009(5)
C12 0.091(5) 0.074(4) 0.087(5) -0.029(4) 0.010(4) 0.021(4)
C13 0.089(6) 0.114(6) 0.140(7) -0.041(5) -0.006(5) 0.023(5)
C14 0.175(12) 0.217(14) 0.244(14) 0.054(11) -0.052(11) -0.016(12)
C15 0.266(19) 0.227(15) 0.37(2) 0.081(13) 0.101(16) 0.100(14)
C16 0.107(5) 0.089(5) 0.054(4) -0.036(4) 0.001(4) 0.012(3)
C17 0.135(7) 0.128(7) 0.080(5) -0.042(5) 0.043(5) -0.018(5)
C18 0.177(10) 0.228(12) 0.113(8) -0.046(9) 0.057(7) -0.037(8)
C19 0.56(3) 0.42(2) 0.166(13) -0.28(2) 0.164(16) -0.127(14)
C20 0.094(5) 0.068(4) 0.053(4) -0.002(3) -0.001(3) 0.018(3)
C21 0.085(5) 0.080(4) 0.065(4) 0.008(4) -0.002(3) 0.009(3)
C22 0.107(5) 0.072(4) 0.065(4) 0.018(4) -0.010(4) 0.003(3)
C23 0.098(6) 0.120(6) 0.100(6) 0.030(5) -0.021(4) -0.021(5)
C24 0.052(4) 0.091(5) 0.094(5) -0.001(3) 0.028(3) -0.015(4)
C25 0.065(4) 0.112(5) 0.086(5) -0.008(4) 0.025(4) -0.017(4)
C26 0.109(6) 0.139(7) 0.100(6) -0.001(5) 0.043(5) -0.011(5)
C27 0.138(7) 0.188(9) 0.093(6) -0.012(7) 0.022(5) 0.018(6)
C28 0.052(4) 0.089(5) 0.086(5) -0.002(3) 0.012(3) -0.015(4)
C29 0.077(5) 0.100(5) 0.088(5) -0.012(4) 0.022(4) -0.018(4)
C30 0.112(7) 0.140(8) 0.119(7) -0.035(6) 0.030(5) -0.034(6)
C31 0.100(7) 0.185(10) 0.123(8) -0.006(6) -0.005(6) 0.028(6)
C32 0.056(4) 0.082(4) 0.085(4) 0.010(3) 0.016(3) -0.014(4)
C33 0.076(5) 0.130(7) 0.123(6) -0.018(5) 0.007(4) -0.045(5)
C34 0.112(7) 0.202(10) 0.141(8) -0.019(7) -0.007(6) -0.092(7)
C35 0.265(16) 0.34(2) 0.255(16) -0.025(15) 0.018(13) -0.144(14)
C36 0.065(4) 0.079(5) 0.130(6) 0.014(4) 0.001(4) -0.009(4)
C37 0.085(5) 0.102(6) 0.141(7) -0.014(5) -0.007(5) 0.020(5)
C38 0.107(7) 0.166(9) 0.213(12) 0.009(7) -0.013(7) 0.065(9)
C39 0.159(11) 0.38(2) 0.192(13) 0.084(13) 0.053(9) 0.110(13)
N2 0.077(3) 0.068(3) 0.057(3) -0.023(3) -0.001(3) 0.021(2)
N3 0.053(3) 0.081(4) 0.083(4) 0.007(3) 0.013(3) -0.015(3)

loop_
_atom_type_symbol
_atom_type_description
_atom_type_scat_dispersion_real
_atom_type_scat_dispersion_imag
_atom_type_scat_source
C C 0.0033 0.0016 'International Tables Vol C Tables 4.2.6.8 and 6.1.1.4'
H H 0.0000 0.0000 'International Tables Vol C Tables 4.2.6.8 and 6.1.1.4'
N N 0.0061 0.0033 'International Tables Vol C Tables 4.2.6.8 and 6.1.1.4'
O O 0.0106 0.0060 'International Tables Vol C Tables 4.2.6.8 and 6.1.1.4'
Cl Cl 0.1484 0.1585 'International Tables Vol C Tables 4.2.6.8 and 6.1.1.4'
Mo Mo -1.6832 0.6857 'International Tables Vol C Tables 4.2.6.8 and 6.1.1.4'

loop_
_geom_angle_atom_site_label_1
_geom_angle_atom_site_label_2
_geom_angle_atom_site_label_3
_geom_angle
O1 Mo1 O2 103.89(18)
O1 Mo1 O5 103.37(18)
O2 Mo1 O5 152.67(14)
O1 Mo1 O3 105.59(19)
O2 Mo1 O3 87.17(15)
O5 Mo1 O3 87.38(15)
O1 Mo1 O4 101.91(19)
O2 Mo1 O4 86.63(15)
O5 Mo1 O4 85.95(14)
O3 Mo1 O4 152.49(14)
O1 Mo1 O18 177.88(18)
O2 Mo1 O18 75.75(12)
O5 Mo1 O18 76.93(12)
O3 Mo1 O18 76.50(12)
O4 Mo1 O18 76.00(12)
O9 Mo2 O7 103.98(16)
O9 Mo2 O8 103.98(19)
O7 Mo2 O8 88.43(17)
O9 Mo2 O5 103.68(18)
O7 Mo2 O5 87.74(16)
O8 Mo2 O5 152.18(14)
O9 Mo2 O6 103.09(16)
O7 Mo2 O6 152.91(13)
O8 Mo2 O6 86.00(15)
O5 Mo2 O6 84.98(14)
O9 Mo2 O18 179.04(15)
O7 Mo2 O18 76.95(12)
O8 Mo2 O18 76.22(12)
O5 Mo2 O18 76.08(12)
O6 Mo2 O18 75.98(11)
O11 Mo3 O6 104.16(16)
O11 Mo3 O4 103.77(17)
O6 Mo3 O4 87.44(14)
O11 Mo3 O12 103.47(17)
O6 Mo3 O12 87.77(15)
O4 Mo3 O12 152.69(14)
O11 Mo3 O10 102.37(16)
O6 Mo3 O10 153.46(14)
O4 Mo3 O10 87.06(15)
O12 Mo3 O10 85.33(14)
O11 Mo3 O18 178.48(14)
O6 Mo3 O18 77.36(11)
O4 Mo3 O18 76.32(12)
O12 Mo3 O18 76.40(12)
O10 Mo3 O18 76.12(12)
N1 Mo4 O2 103.73(17)
N1 Mo4 O10 104.72(17)
O2 Mo4 O10 89.98(15)
N1 Mo4 O14 100.37(18)
O2 Mo4 O14 155.58(14)
O10 Mo4 O14 87.68(14)
N1 Mo4 O13 98.72(17)
O2 Mo4 O13 86.63(15)
O10 Mo4 O13 156.46(13)
O14 Mo4 O13 85.89(15)
N1 Mo4 O18 175.66(16)
O2 Mo4 O18 78.16(12)
O10 Mo4 O18 79.09(11)
O14 Mo4 O18 77.52(12)
O13 Mo4 O18 77.41(12)
O16 Mo5 O13 104.76(17)
O16 Mo5 O15 102.96(19)
O13 Mo5 O15 89.82(16)
O16 Mo5 O3 104.03(19)
O13 Mo5 O3 88.00(15)
O15 Mo5 O3 152.57(15)
O16 Mo5 O7 101.99(17)
O13 Mo5 O7 153.23(14)
O15 Mo5 O7 85.18(17)
O3 Mo5 O7 84.57(16)
O16 Mo5 O18 178.22(16)
O13 Mo5 O18 77.01(12)
O15 Mo5 O18 76.71(13)
O3 Mo5 O18 76.17(12)
O7 Mo5 O18 76.25(12)
O17 Mo6 O14 103.84(19)
O17 Mo6 O12 104.67(19)
O14 Mo6 O12 87.95(15)
O17 Mo6 O8 103.82(19)
O14 Mo6 O8 152.28(15)
O12 Mo6 O8 86.80(15)
O17 Mo6 O15 102.56(19)
O14 Mo6 O15 87.71(16)
O12 Mo6 O15 152.67(15)
O8 Mo6 O15 84.61(17)
O17 Mo6 O18 178.63(18)
O14 Mo6 O18 76.03(12)
O12 Mo6 O18 76.69(12)
O8 Mo6 O18 76.27(12)
O15 Mo6 O18 76.08(13)
Mo1 O2 Mo4 115.33(16)
Mo1 O3 Mo5 117.23(16)
Mo3 O4 Mo1 117.28(15)
Mo1 O5 Mo2 117.68(16)
Mo3 O6 Mo2 117.32(16)
Mo2 O7 Mo5 117.61(17)
Mo2 O8 Mo6 118.23(16)
Mo4 O10 Mo3 114.06(16)
Mo6 O12 Mo3 117.35(16)
Mo5 O13 Mo4 114.81(16)
Mo6 O14 Mo4 115.62(16)
Mo5 O15 Mo6 117.13(16)
Mo4 O18 Mo1 90.73(10)
Mo4 O18 Mo5 90.77(9)
Mo1 O18 Mo5 90.10(10)
Mo4 O18 Mo6 90.77(10)
Mo1 O18 Mo6 178.49(13)
Mo5 O18 Mo6 89.99(9)
Mo4 O18 Mo3 90.71(10)
Mo1 O18 Mo3 90.34(9)
Mo5 O18 Mo3 178.45(13)
Mo6 O18 Mo3 89.53(10)
Mo4 O18 Mo2 179.93(18)
Mo1 O18 Mo2 89.23(10)
Mo5 O18 Mo2 89.17(9)
Mo6 O18 Mo2 89.27(9)
Mo3 O18 Mo2 89.35(9)
C1 N1 Mo4 169.1(4)
C6 C1 N1 119.5(5)
C6 C1 C2 121.9(5)
N1 C1 C2 118.6(5)
C3 C2 C1 118.8(6)
C3 C2 H2 120.6
C1 C2 H2 120.6
C4 C3 C2 121.5(6)
C4 C3 Cl1 119.0(5)
C2 C3 Cl1 119.5(6)
C3 C4 C5 119.2(6)
C3 C4 H4 120.4
C5 C4 H4 120.4
C4 C5 C6 123.2(6)
C4 C5 H5 118.4
C6 C5 H5 118.4
C1 C6 C5 115.4(6)
C1 C6 C7 122.0(6)
C5 C6 C7 122.5(6)
C6 C7 H7A 109.5
C6 C7 H7B 109.5
H7A C7 H7B 109.5
C6 C7 H7C 109.5
H7A C7 H7C 109.5
H7B C7 H7C 109.5
C9 C8 N2 117.4(4)
C9 C8 H8A 108.0
N2 C8 H8A 108.0
C9 C8 H8B 108.0
N2 C8 H8B 108.0
H8A C8 H8B 107.2
C8 C9 C10 111.9(6)
C8 C9 H9A 109.2
C10 C9 H9A 109.2
C8 C9 H9B 109.2
C10 C9 H9B 109.2
H9A C9 H9B 107.9
C11 C10 C9 114.7(6)
C11 C10 H10A 108.6
C9 C10 H10A 108.6
C11 C10 H10B 108.6
C9 C10 H10B 108.6
H10A C10 H10B 107.6
C10 C11 H11A 109.5
C10 C11 H11B 109.5
H11A C11 H11B 109.5
C10 C11 H11C 109.5
H11A C11 H11C 109.5
H11B C11 H11C 109.5
N2 C12 C13 114.3(5)
N2 C12 H12A 108.7
C13 C12 H12A 108.7
N2 C12 H12B 108.7
C13 C12 H12B 108.7
H12A C12 H12B 107.6
C12 C13 C14 99.9(6)
C12 C13 H13A 111.8
C14 C13 H13A 111.8
C12 C13 H13B 111.8
C14 C13 H13B 111.8
H13A C13 H13B 109.5
C15 C14 C13 104.1(12)
C15 C14 H14A 110.9
C13 C14 H14A 110.9
C15 C14 H14B 110.9
C13 C14 H14B 110.9
H14A C14 H14B 109.0
C14 C15 H15A 109.5
C14 C15 H15B 109.5
H15A C15 H15B 109.5
C14 C15 H15C 109.5
H15A C15 H15C 109.5
H15B C15 H15C 109.5
N2 C16 C17 115.7(5)
N2 C16 H16A 108.4
C17 C16 H16A 108.4
N2 C16 H16B 108.4
C17 C16 H16B 108.4
H16A C16 H16B 107.4
C16 C17 C18 107.6(7)
C16 C17 H17A 110.2
C18 C17 H17A 110.2
C16 C17 H17B 110.2
C18 C17 H17B 110.2
H17A C17 H17B 108.5
C19 C18 C17 117.4(9)
C19 C18 H18A 108.0
C17 C18 H18A 108.0
C19 C18 H18B 108.0
C17 C18 H18B 108.0
H18A C18 H18B 107.2
C18 C19 H19A 109.5
C18 C19 H19B 109.5
H19A C19 H19B 109.5
C18 C19 H19C 109.5
H19A C19 H19C 109.5
H19B C19 H19C 109.5
C21 C20 N2 116.8(4)
C21 C20 H20A 108.1
N2 C20 H20A 108.1
C21 C20 H20B 108.1
N2 C20 H20B 108.1
H20A C20 H20B 107.3
C20 C21 C22 109.5(5)
C20 C21 H21A 109.8
C22 C21 H21A 109.8
C20 C21 H21B 109.8
C22 C21 H21B 109.8
H21A C21 H21B 108.2
C21 C22 C23 112.6(5)
C21 C22 H22A 109.1
C23 C22 H22A 109.1
C21 C22 H22B 109.1
C23 C22 H22B 109.1
H22A C22 H22B 107.8
C22 C23 H23A 109.5
C22 C23 H23B 109.5
H23A C23 H23B 109.5
C22 C23 H23C 109.5
H23A C23 H23C 109.5
H23B C23 H23C 109.5
C25 C24 N3 116.6(5)
C25 C24 H24A 108.1
N3 C24 H24A 108.1
C25 C24 H24B 108.1
N3 C24 H24B 108.1
H24A C24 H24B 107.3
C24 C25 C26 108.9(6)
C24 C25 H25A 109.9
C26 C25 H25A 109.9
C24 C25 H25B 109.9
C26 C25 H25B 109.9
H25A C25 H25B 108.3
C27 C26 C25 114.1(7)
C27 C26 H26A 108.7
C25 C26 H26A 108.7
C27 C26 H26B 108.7
C25 C26 H26B 108.7
H26A C26 H26B 107.6
C26 C27 H27A 109.5
C26 C27 H27B 109.5
H27A C27 H27B 109.5
C26 C27 H27C 109.5
H27A C27 H27C 109.5
H27B C27 H27C 109.5
N3 C28 C29 115.4(5)
N3 C28 H28A 108.4
C29 C28 H28A 108.4
N3 C28 H28B 108.4
C29 C28 H28B 108.4
H28A C28 H28B 107.5
C28 C29 C30 111.0(5)
C28 C29 H29A 109.4
C30 C29 H29A 109.4
C28 C29 H29B 109.4
C30 C29 H29B 109.4
H29A C29 H29B 108.0
C31 C30 C29 115.6(7)
C31 C30 H30A 108.4
C29 C30 H30A 108.4
C31 C30 H30B 108.4
C29 C30 H30B 108.4
H30A C30 H30B 107.4
C30 C31 H31A 109.5
C30 C31 H31B 109.5
H31A C31 H31B 109.5
C30 C31 H31C 109.5
H31A C31 H31C 109.5
H31B C31 H31C 109.5
C33 C32 N3 116.1(5)
C33 C32 H32A 108.3
N3 C32 H32A 108.3
C33 C32 H32B 108.3
N3 C32 H32B 108.3
H32A C32 H32B 107.4
C32 C33 C34 110.0(6)
C32 C33 H33A 109.7
C34 C33 H33A 109.7
C32 C33 H33B 109.7
C34 C33 H33B 109.7
H33A C33 H33B 108.2
C35 C34 C33 110.0(8)
C35 C34 H34A 109.7
C33 C34 H34A 109.7
C35 C34 H34B 109.7
C33 C34 H34B 109.7
H34A C34 H34B 108.2
C34 C35 H35A 109.5
C34 C35 H35B 109.5
H35A C35 H35B 109.5
C34 C35 H35C 109.5
H35A C35 H35C 109.5
H35B C35 H35C 109.5
C37 C36 N3 116.8(5)
C37 C36 H36A 108.1
N3 C36 H36A 108.1
C37 C36 H36B 108.1
N3 C36 H36B 108.1
H36A C36 H36B 107.3
C36 C37 C38 112.3(7)
C36 C37 H37A 109.1
C38 C37 H37A 109.1
C36 C37 H37B 109.1
C38 C37 H37B 109.1
H37A C37 H37B 107.9
C39 C38 C37 114.3(10)
C39 C38 H38A 108.7
C37 C38 H38A 108.7
C39 C38 H38B 108.7
C37 C38 H38B 108.7
H38A C38 H38B 107.6
C38 C39 H39A 109.5
C38 C39 H39B 109.5
H39A C39 H39B 109.5
C38 C39 H39C 109.5
H39A C39 H39C 109.5
H39B C39 H39C 109.5
C16 N2 C20 111.1(5)
C16 N2 C12 111.9(4)
C20 N2 C12 106.1(4)
C16 N2 C8 108.5(4)
C20 N2 C8 110.5(4)
C12 N2 C8 108.7(5)
C28 N3 C32 106.1(4)
C28 N3 C24 112.3(5)
C32 N3 C24 109.9(4)
C28 N3 C36 111.6(5)
C32 N3 C36 110.3(5)
C24 N3 C36 106.7(4)

loop_
_geom_bond_atom_site_label_1
_geom_bond_atom_site_label_2
_geom_bond_distance
Mo1 O1 1.674(4)
Mo1 O2 1.911(3)
Mo1 O5 1.913(3)
Mo1 O3 1.922(4)
Mo1 O4 1.949(3)
Mo1 O18 2.321(3)
Mo2 O9 1.686(3)
Mo2 O7 1.884(3)
Mo2 O8 1.905(4)
Mo2 O5 1.921(4)
Mo2 O6 1.953(3)
Mo2 O18 2.350(3)
Mo3 O11 1.682(3)
Mo3 O6 1.901(3)
Mo3 O4 1.916(3)
Mo3 O12 1.930(3)
Mo3 O10 1.936(3)
Mo3 O18 2.332(3)
Mo4 N1 1.732(4)
Mo4 O2 1.916(3)
Mo4 O10 1.926(3)
Mo4 O14 1.948(3)
Mo4 O13 1.980(3)
Mo4 O18 2.221(3)
Mo5 O16 1.688(4)
Mo5 O13 1.863(3)
Mo5 O15 1.916(4)
Mo5 O3 1.932(4)
Mo5 O7 1.954(3)
Mo5 O18 2.327(3)
Mo6 O17 1.678(4)
Mo6 O14 1.882(3)
Mo6 O12 1.915(3)
Mo6 O8 1.927(4)
Mo6 O15 1.944(4)
Mo6 O18 2.332(3)
N1 C1 1.394(6)
Cl1 C3 1.744(6)
C1 C6 1.393(7)
C1 C2 1.404(7)
C2 C3 1.366(7)
C2 H2 0.9300
C3 C4 1.356(8)
C4 C5 1.371(9)
C4 H4 0.9300
C5 C6 1.400(8)
C5 H5 0.9300
C6 C7 1.497(7)
C7 H7A 0.9600
C7 H7B 0.9600
C7 H7C 0.9600
C8 C9 1.493(8)
C8 N2 1.528(7)
C8 H8A 0.9700
C8 H8B 0.9700
C9 C10 1.532(7)
C9 H9A 0.9700
C9 H9B 0.9700
C10 C11 1.481(10)
C10 H10A 0.9700
C10 H10B 0.9700
C11 H11A 0.9600
C11 H11B 0.9600
C11 H11C 0.9600
C12 N2 1.519(6)
C12 C13 1.521(8)
C12 H12A 0.9700
C12 H12B 0.9700
C13 C14 1.707(13)
C13 H13A 0.9700
C13 H13B 0.9700
C14 C15 1.334(8)
C14 H14A 0.9700
C14 H14B 0.9700
C15 H15A 0.9600
C15 H15B 0.9600
C15 H15C 0.9600
C16 N2 1.492(7)
C16 C17 1.495(8)
C16 H16A 0.9700
C16 H16B 0.9700
C17 C18 1.524(9)
C17 H17A 0.9700
C17 H17B 0.9700
C18 C19 1.399(8)
C18 H18A 0.9700
C18 H18B 0.9700
C19 H19A 0.9600
C19 H19B 0.9600
C19 H19C 0.9600
C20 C21 1.504(7)
C20 N2 1.518(6)
C20 H20A 0.9700
C20 H20B 0.9700
C21 C22 1.513(7)
C21 H21A 0.9700
C21 H21B 0.9700
C22 C23 1.520(8)
C22 H22A 0.9700
C22 H22B 0.9700
C23 H23A 0.9600
C23 H23B 0.9600
C23 H23C 0.9600
C24 C25 1.492(8)
C24 N3 1.519(7)
C24 H24A 0.9700
C24 H24B 0.9700
C25 C26 1.542(8)
C25 H25A 0.9700
C25 H25B 0.9700
C26 C27 1.486(9)
C26 H26A 0.9700
C26 H26B 0.9700
C27 H27A 0.9600
C27 H27B 0.9600
C27 H27C 0.9600
C28 N3 1.512(7)
C28 C29 1.517(7)
C28 H28A 0.9700
C28 H28B 0.9700
C29 C30 1.522(8)
C29 H29A 0.9700
C29 H29B 0.9700
C30 C31 1.483(9)
C30 H30A 0.9700
C30 H30B 0.9700
C31 H31A 0.9600
C31 H31B 0.9600
C31 H31C 0.9600
C32 C33 1.487(8)
C32 N3 1.516(6)
C32 H32A 0.9700
C32 H32B 0.9700
C33 C34 1.520(9)
C33 H33A 0.9700
C33 H33B 0.9700
C34 C35 1.461(7)
C34 H34A 0.9700
C34 H34B 0.9700
C35 H35A 0.9600
C35 H35B 0.9600
C35 H35C 0.9600
C36 C37 1.504(9)
C36 N3 1.527(7)
C36 H36A 0.9700
C36 H36B 0.9700
C37 C38 1.506(10)
C37 H37A 0.9700
C37 H37B 0.9700
C38 C39 1.445(13)
C38 H38A 0.9700
C38 H38B 0.9700
C39 H39A 0.9600
C39 H39B 0.9600
C39 H39C 0.9600

loop_
_geom_hbond_atom_site_label_D
_geom_hbond_atom_site_label_H
_geom_hbond_atom_site_label_A
_geom_hbond_site_symmetry_A
_geom_hbond_distance_DH
_geom_hbond_distance_HA
_geom_hbond_distance_DA
_geom_hbond_angle_DHA
_geom_hbond_publ_flag
C5 H5 O3 3_676 0.93 2.60 3.447(7) 152.5 yes
C8 H8A O15 2_646 0.97 2.44 3.396(6) 169.4 yes
C9 H9B O4 3_666 0.97 2.57 3.309(6) 132.7 no
C16 H16A O16 2_646 0.97 2.55 3.410(7) 147.4 yes
C7 H7B N1 . 0.96 2.42 2.875(8) 108.7 no
C12 H12A O9 . 0.97 2.34 3.248(7) 154.9 yes
